data_7040266
loop_
_publ_author_name
'Adiraju, Venkata A. K.'
'Ferrence, Gregory M.'
'Lash, Timothy D.'

_publ_section_title
;
 Rhodium(i), rhodium(iii) and iridium(iii) carbaporphyrins.
;
_journal_issue 35
_journal_name_full 'Dalton transactions (Cambridge, England : 2003)'
_journal_page_first 13691
_journal_page_last 13694
_journal_paper_doi 10.1039/c6dt03093a
_journal_volume 45
_journal_year 2016
_chemical_formula_moiety 'C45 H44 N5 Rh, C H Cl3'
_chemical_formula_sum 'C46 H45 Cl3 N5 Rh'
_chemical_formula_weight 877.13
_chemical_name_systematic
;
(8,12,13,17-tetraethyl-7,18-dimethyl-21-carbabenzo(b)porphyrinato)-
dipyridyl-rhodium(iii) chloroform solvate
;
_space_group_IT_number 15
_symmetry_cell_setting monoclinic
_symmetry_Int_Tables_number 15
_symmetry_space_group_name_Hall '-C 2yc'
_symmetry_space_group_name_H-M 'C 1 2/c 1'
_atom_sites_solution_hydrogens geom
_atom_sites_solution_primary iterative
_atom_sites_solution_secondary difmap
_audit_conform_dict_location ftp://ftp.iucr.org/pub/cif_core.dic
_audit_conform_dict_name cif_core.dic
_audit_conform_dict_version 2.4.3
_audit_creation_date 2016-07-08T13:25:41-00:00
_audit_creation_method 'WinGX routine CIF_UPDATE'
_audit_update_record
;
2016-08-06 deposited with the CCDC.
2016-08-10 downloaded from the CCDC.
;
_cell_angle_alpha 90
_cell_angle_beta 123.490(3)
_cell_angle_gamma 90
_cell_formula_units_Z 8
_cell_length_a 26.5254(13)
_cell_length_b 15.7840(8)
_cell_length_c 23.0842(12)
_cell_measurement_reflns_used 9905
_cell_measurement_temperature 100(2)
_cell_measurement_theta_max 27.49
_cell_measurement_theta_min 2.2
_cell_volume 8060.3(8)
_computing_cell_refinement 'APEX2 & SAINT (Bruker, 2013)'
_computing_data_collection 'APEX2 (Bruker, 2014)'
_computing_data_reduction SAINT
_computing_molecular_graphics 'ORTEP-3 for Windows (Farrugia, 2012)'
_computing_publication_material 'WinGX publication routines (Farrugia, 2012)'
_computing_structure_refinement 'SHELXL-2014/7 (Sheldrick, 2015)'
_computing_structure_solution 'SUPERFLIP (Palatinus & Chapuis,2007)'
_diffrn_ambient_temperature 100(2)
_diffrn_measured_fraction_theta_full 1
_diffrn_measured_fraction_theta_max 0.995
_diffrn_measurement_details
;
A total of 3672 frames were collected.  
The total exposure time was 61.2 hours.
;
_diffrn_measurement_device_type 'Bruker APEX-II CCD diffractometer'
_diffrn_measurement_method '\f and \w scans'
_diffrn_radiation_monochromator graphite
_diffrn_radiation_probe x-ray
_diffrn_radiation_source 'sealed tube'
_diffrn_radiation_type MoK\a
_diffrn_radiation_wavelength 0.71073
_diffrn_reflns_av_R_equivalents 0.1173
_diffrn_reflns_av_unetI/netI 0.0561
_diffrn_reflns_Laue_measured_fraction_full 1
_diffrn_reflns_Laue_measured_fraction_max 0.995
_diffrn_reflns_limit_h_max 38
_diffrn_reflns_limit_h_min -38
_diffrn_reflns_limit_k_max 22
_diffrn_reflns_limit_k_min -22
_diffrn_reflns_limit_l_max 33
_diffrn_reflns_limit_l_min -33
_diffrn_reflns_number 155324
_diffrn_reflns_point_group_measured_fraction_full 1
_diffrn_reflns_point_group_measured_fraction_max 0.995
_diffrn_reflns_theta_full 25.242
_diffrn_reflns_theta_max 30.786
_diffrn_reflns_theta_min 1.585
_diffrn_standards_number 0
_exptl_absorpt_coefficient_mu 0.663
_exptl_absorpt_correction_T_max 0.7461
_exptl_absorpt_correction_T_min 0.7019
_exptl_absorpt_correction_type multi-scan
_exptl_absorpt_process_details 'Apex2 v2014.7-1 (Bruker, 2014)'
_exptl_crystal_colour red
_exptl_crystal_density_diffrn 1.446
_exptl_crystal_density_method 'not measured'
_exptl_crystal_description plate
_exptl_crystal_F_000 3616
_exptl_crystal_size_max 0.135
_exptl_crystal_size_mid 0.03
_exptl_crystal_size_min 0.015
_refine_diff_density_max 0.689
_refine_diff_density_min -1.046
_refine_diff_density_rms 0.107
_refine_ls_extinction_method none
_refine_ls_goodness_of_fit_ref 1.024
_refine_ls_hydrogen_treatment constr
_refine_ls_matrix_type full
_refine_ls_number_constraints 0
_refine_ls_number_parameters 498
_refine_ls_number_reflns 12544
_refine_ls_number_restraints 0
_refine_ls_restrained_S_all 1.024
_refine_ls_R_factor_all 0.0753
_refine_ls_R_factor_gt 0.0411
_refine_ls_shift/su_max 0.001
_refine_ls_shift/su_mean 0
_refine_ls_structure_factor_coef Fsqd
_refine_ls_weighting_details 'w=1/[\s^2^(Fo^2^)+(0.0331P)^2^+21.9365P] where P=(Fo^2^+2Fc^2^)/3'
_refine_ls_weighting_scheme calc
_refine_ls_wR_factor_ref 0.0947
_reflns_number_gt 9020
_reflns_number_total 12544
_reflns_threshold_expression 'I > 2\s(I)'
_cod_data_source_file c6dt03093a2.cif
_cod_data_source_block compound10a
_cod_depositor_comments 'Adding full bibliography for 7040265--7040267.cif.'
_cod_original_cell_volume 8060.3(7)
_cod_original_sg_symbol_H-M 'C 2/c'
_cod_database_code 7040266
_shelx_space_group_comment
;
The symmetry employed for this shelxl refinement is uniquely defined
by the following loop, which should always be used as a source of
symmetry information in preference to the above space-group names.
        They are only intended as comments.
;
_shelx_estimated_absorpt_t_min 0.916
_shelx_estimated_absorpt_t_max 0.99

loop_
_symmetry_equiv_pos_as_xyz
'x, y, z'
'-x, y, -z+1/2'
'x+1/2, y+1/2, z'
'-x+1/2, y+1/2, -z+1/2'
'-x, -y, -z'
'x, -y, z-1/2'
'-x+1/2, -y+1/2, -z'
'x+1/2, -y+1/2, z-1/2'

loop_
_atom_site_label
_atom_site_fract_x
_atom_site_fract_y
_atom_site_fract_z
_atom_site_U_iso_or_equiv
_atom_site_adp_type
_atom_site_calc_flag
_atom_site_occupancy
_atom_site_type_symbol
Rh1 0.22598(2) 0.34213(2) 0.17018(2) 0.00902(4) Uani d 1 Rh
C21 0.15627(10) 0.31707(15) 0.07442(12) 0.0114(4) Uani d 1 C
N22 0.27762(8) 0.37401(13) 0.13307(10) 0.0109(4) Uani d 1 N
N23 0.29986(8) 0.36866(12) 0.27175(10) 0.0107(4) Uani d 1 N
N24 0.17571(8) 0.30962(12) 0.20952(10) 0.0110(4) Uani d 1 N
N25 0.25495(9) 0.21885(12) 0.17977(10) 0.0111(4) Uani d 1 N
N31 0.19620(9) 0.46552(12) 0.15767(10) 0.0119(4) Uani d 1 N
C1 0.09804(10) 0.28999(15) 0.05583(12) 0.0121(4) Uani d 1 C
C2 0.05931(10) 0.28112(15) -0.02016(12) 0.0131(4) Uani d 1 C
C2A -0.00122(11) 0.25982(16) -0.06445(13) 0.0155(5) Uani d 1 C
H2A -0.025 0.2462 -0.0465 0.019 Uiso calc 1 H
C2B -0.02647(11) 0.25874(17) -0.13578(13) 0.0187(5) Uani d 1 C
H2B -0.0681 0.2455 -0.1668 0.022 Uiso calc 1 H
C3 0.09474(10) 0.30014(15) -0.04681(12) 0.0135(4) Uani d 1 C
C3A 0.06964(12) 0.29732(18) -0.11761(13) 0.0201(5) Uani d 1 C
H3A 0.0934 0.3091 -0.1358 0.024 Uiso calc 1 H
C3B 0.00818(12) 0.27665(19) -0.16183(13) 0.0224(6) Uani d 1 C
H3B -0.0098 0.275 -0.2106 0.027 Uiso calc 1 H
C4 0.15599(10) 0.32275(15) 0.01301(12) 0.0123(4) Uani d 1 C
C5 0.20454(10) 0.34503(16) 0.00881(12) 0.0143(4) Uani d 1 C
H5 0.1985 0.3442 -0.0357 0.017 Uiso calc 1 H
C6 0.26136(10) 0.36846(15) 0.06522(12) 0.0126(4) Uani d 1 C
C7 0.31224(11) 0.39036(16) 0.06153(12) 0.0149(5) Uani d 1 C
C7A 0.31113(12) 0.39303(18) -0.00392(13) 0.0198(5) Uani d 1 C
H7A1 0.2874 0.442 -0.0318 0.03 Uiso calc 1 H
H7A2 0.2927 0.3409 -0.0305 0.03 Uiso calc 1 H
H7A3 0.3525 0.398 0.0076 0.03 Uiso calc 1 H
C8 0.35949(10) 0.40853(15) 0.12754(12) 0.0135(4) Uani d 1 C
C8A 0.42263(11) 0.43279(17) 0.15111(13) 0.0184(5) Uani d 1 C
H8A1 0.4317 0.4091 0.1181 0.022 Uiso calc 1 H
H8A2 0.4511 0.4069 0.1971 0.022 Uiso calc 1 H
C8B 0.43316(13) 0.52795(19) 0.15645(16) 0.0282(6) Uani d 1 C
H8B1 0.4751 0.5394 0.1721 0.042 Uiso calc 1 H
H8B2 0.4059 0.554 0.1108 0.042 Uiso calc 1 H
H8B3 0.4253 0.5518 0.1899 0.042 Uiso calc 1 H
C9 0.33743(10) 0.39901(15) 0.17217(12) 0.0130(4) Uani d 1 C
C10 0.37207(10) 0.41275(15) 0.24380(12) 0.0130(4) Uani d 1 C
H10 0.412 0.433 0.2631 0.016 Uiso calc 1 H
C11 0.35491(10) 0.40017(14) 0.29014(12) 0.0113(4) Uani d 1 C
C12 0.39214(10) 0.41483(15) 0.36463(12) 0.0129(4) Uani d 1 C
C12A 0.45265(10) 0.45763(16) 0.40200(12) 0.0156(5) Uani d 1 C
H12A 0.4755 0.4388 0.382 0.019 Uiso calc 1 H
H12B 0.4759 0.4412 0.4516 0.019 Uiso calc 1 H
C12B 0.44547(12) 0.55417(17) 0.39593(15) 0.0241(6) Uani d 1 C
H12C 0.4855 0.5808 0.4207 0.036 Uiso calc 1 H
H12D 0.423 0.5705 0.3468 0.036 Uiso calc 1 H
H12E 0.4234 0.5729 0.4164 0.036 Uiso calc 1 H
C13 0.35902(10) 0.39020(14) 0.39068(12) 0.0128(4) Uani d 1 C
C13A 0.37495(11) 0.39415(16) 0.46397(12) 0.0157(5) Uani d 1 C
H13A 0.3406 0.4195 0.4636 0.019 Uiso calc 1 H
H13B 0.4102 0.4321 0.4912 0.019 Uiso calc 1 H
C13B 0.38981(12) 0.30822(18) 0.50042(14) 0.0219(5) Uani d 1 C
H13C 0.3997 0.3159 0.5477 0.033 Uiso calc 1 H
H13D 0.3548 0.2706 0.4746 0.033 Uiso calc 1 H
H13E 0.4245 0.2831 0.5023 0.033 Uiso calc 1 H
C14 0.30082(10) 0.36164(14) 0.33155(12) 0.0118(4) Uani d 1 C
C15 0.25256(10) 0.33430(15) 0.33420(12) 0.0123(4) Uani d 1 C
H15 0.2591 0.3319 0.379 0.015 Uiso calc 1 H
C16 0.19535(10) 0.30986(15) 0.27860(12) 0.0115(4) Uani d 1 C
C17 0.14739(11) 0.28123(16) 0.28594(12) 0.0144(5) Uani d 1 C
C17A 0.15287(12) 0.27111(18) 0.35393(13) 0.0213(5) Uani d 1 C
H17A 0.1119 0.2646 0.3445 0.026 Uiso calc 1 H
H17B 0.1706 0.3235 0.3815 0.026 Uiso calc 1 H
C17B 0.19155(13) 0.1955(2) 0.39733(15) 0.0294(7) Uani d 1 C
H17C 0.193 0.193 0.4407 0.044 Uiso calc 1 H
H17D 0.1738 0.143 0.371 0.044 Uiso calc 1 H
H17E 0.2326 0.202 0.4081 0.044 Uiso calc 1 H
C18 0.09839(11) 0.26520(15) 0.22052(12) 0.0141(5) Uani d 1 C
C18A 0.03672(11) 0.23644(18) 0.19977(14) 0.0209(5) Uani d 1 C
H18A 0.0399 0.2039 0.2378 0.031 Uiso calc 1 H
H18B 0.0192 0.2006 0.1583 0.031 Uiso calc 1 H
H18C 0.0108 0.2859 0.1896 0.031 Uiso calc 1 H
C19 0.11628(10) 0.28295(15) 0.17294(12) 0.0123(4) Uani d 1 C
C20 0.07988(10) 0.27432(15) 0.10088(12) 0.0132(4) Uani d 1 C
H20 0.0394 0.2562 0.081 0.016 Uiso calc 1 H
C26 0.21752(10) 0.15318(16) 0.16588(12) 0.0143(4) Uani d 1 C
H26 0.1771 0.1645 0.1517 0.017 Uiso calc 1 H
C27 0.23572(11) 0.06961(15) 0.17144(13) 0.0165(5) Uani d 1 C
H27 0.2083 0.0248 0.1619 0.02 Uiso calc 1 H
C28 0.29406(12) 0.05213(16) 0.19099(13) 0.0183(5) Uani d 1 C
H28 0.3073 -0.0047 0.1946 0.022 Uiso calc 1 H
C29 0.33277(11) 0.11933(17) 0.20526(13) 0.0182(5) Uani d 1 C
H29 0.3732 0.1091 0.2189 0.022 Uiso calc 1 H
C30 0.31229(11) 0.20121(16) 0.19954(12) 0.0147(5) Uani d 1 C
H30 0.3394 0.2468 0.2099 0.018 Uiso calc 1 H
C32 0.13779(10) 0.48364(16) 0.13305(12) 0.0151(5) Uani d 1 C
H32 0.1103 0.4383 0.1217 0.018 Uiso calc 1 H
C33 0.11679(11) 0.56602(16) 0.12386(13) 0.0184(5) Uani d 1 C
H33 0.0755 0.5768 0.1065 0.022 Uiso calc 1 H
C34 0.15656(12) 0.63277(16) 0.14032(13) 0.0184(5) Uani d 1 C
H34 0.1432 0.6898 0.1344 0.022 Uiso calc 1 H
C35 0.21622(11) 0.61412(15) 0.16562(13) 0.0161(5) Uani d 1 C
H35 0.2446 0.6585 0.1776 0.019 Uiso calc 1 H
C36 0.23430(11) 0.53029(15) 0.17339(12) 0.0146(5) Uani d 1 C
H36 0.2753 0.5183 0.1906 0.018 Uiso calc 1 H
C1S 0.08470(16) 0.5215(2) -0.07462(18) 0.0401(8) Uani d 1 C
H1S 0.0867 0.4606 -0.0617 0.048 Uiso calc 1 H
Cl1S 0.15465(4) 0.56871(6) -0.01541(4) 0.0431(2) Uani d 1 Cl
Cl2S 0.06872(6) 0.52679(7) -0.15984(5) 0.0598(3) Uani d 1 Cl
Cl3S 0.02709(5) 0.57093(7) -0.07082(6) 0.0579(3) Uani d 1 Cl

loop_
_atom_site_aniso_label
_atom_site_aniso_U_11
_atom_site_aniso_U_22
_atom_site_aniso_U_33
_atom_site_aniso_U_12
_atom_site_aniso_U_13
_atom_site_aniso_U_23
Rh1 0.00842(7) 0.00862(7) 0.00921(7) -0.00161(7) 0.00435(6) -0.00074(7)
C21 0.0099(10) 0.0118(10) 0.0115(10) 0.0002(8) 0.0052(8) 0.0001(8)
N22 0.0096(8) 0.0117(9) 0.0110(9) -0.0024(7) 0.0055(7) -0.0012(7)
N23 0.0105(8) 0.0098(9) 0.0110(9) -0.0009(7) 0.0055(7) -0.0006(7)
N24 0.0111(9) 0.0111(9) 0.0110(9) -0.0022(7) 0.0062(7) -0.0013(7)
N25 0.0123(9) 0.0096(9) 0.0098(9) -0.0010(7) 0.0052(7) -0.0015(7)
N31 0.0144(9) 0.0094(9) 0.0115(9) -0.0014(7) 0.0068(8) -0.0014(7)
C1 0.0115(10) 0.0099(10) 0.0132(10) -0.0007(8) 0.0057(9) -0.0002(8)
C2 0.0121(10) 0.0128(11) 0.0118(10) -0.0008(9) 0.0049(9) -0.0015(8)
C2A 0.0130(11) 0.0168(12) 0.0158(11) -0.0028(9) 0.0074(9) -0.0014(9)
C2B 0.0111(11) 0.0235(13) 0.0136(11) -0.0028(10) 0.0019(9) -0.0028(10)
C3 0.0123(10) 0.0135(11) 0.0124(10) -0.0022(9) 0.0055(9) -0.0013(9)
C3A 0.0187(12) 0.0291(15) 0.0137(11) -0.0047(11) 0.0097(10) -0.0008(10)
C3B 0.0174(12) 0.0340(15) 0.0105(11) -0.0046(11) 0.0044(10) -0.0031(10)
C4 0.0107(10) 0.0127(11) 0.0124(10) -0.0019(8) 0.0056(9) -0.0015(8)
C5 0.0150(10) 0.0179(11) 0.0108(10) -0.0016(10) 0.0076(9) -0.0014(9)
C6 0.0135(10) 0.0133(10) 0.0117(10) -0.0015(9) 0.0073(9) 0.0002(8)
C7 0.0140(11) 0.0165(12) 0.0157(11) -0.0019(9) 0.0090(9) -0.0004(9)
C7A 0.0194(12) 0.0255(14) 0.0178(12) -0.0052(11) 0.0124(10) -0.0013(10)
C8 0.0112(10) 0.0158(11) 0.0151(11) -0.0016(9) 0.0083(9) 0.0009(9)
C8A 0.0117(11) 0.0257(13) 0.0183(12) -0.0033(10) 0.0085(10) 0.0004(10)
C8B 0.0220(13) 0.0292(15) 0.0334(16) -0.0104(12) 0.0154(12) -0.0006(13)
C9 0.0120(10) 0.0126(11) 0.0129(11) -0.0012(9) 0.0059(9) 0.0009(9)
C10 0.0097(10) 0.0126(11) 0.0140(11) -0.0018(8) 0.0048(9) 0.0010(9)
C11 0.0092(10) 0.0098(10) 0.0112(10) -0.0006(8) 0.0033(8) -0.0005(8)
C12 0.0103(10) 0.0115(11) 0.0109(10) 0.0021(8) 0.0021(9) 0.0009(8)
C12A 0.0110(10) 0.0179(12) 0.0132(11) -0.0018(9) 0.0037(9) -0.0004(9)
C12B 0.0171(12) 0.0198(13) 0.0242(13) -0.0050(10) 0.0043(11) -0.0001(11)
C13 0.0137(10) 0.0086(10) 0.0133(11) 0.0004(8) 0.0056(9) -0.0014(8)
C13A 0.0140(11) 0.0180(12) 0.0126(11) -0.0013(9) 0.0059(9) -0.0036(9)
C13B 0.0242(13) 0.0253(14) 0.0169(12) 0.0063(11) 0.0119(11) 0.0040(10)
C14 0.0132(10) 0.0092(11) 0.0116(10) 0.0023(8) 0.0061(9) 0.0001(8)
C15 0.0141(10) 0.0113(11) 0.0115(10) 0.0009(9) 0.0071(9) -0.0002(9)
C16 0.0135(10) 0.0092(10) 0.0136(10) -0.0003(8) 0.0086(9) -0.0007(8)
C17 0.0155(11) 0.0156(11) 0.0159(11) -0.0001(9) 0.0111(9) -0.0007(9)
C17A 0.0187(12) 0.0318(15) 0.0173(12) -0.0021(11) 0.0123(10) -0.0022(11)
C17B 0.0283(15) 0.0398(18) 0.0260(14) 0.0009(13) 0.0187(13) 0.0101(13)
C18 0.0139(11) 0.0145(11) 0.0171(11) -0.0017(9) 0.0107(9) -0.0012(9)
C18A 0.0154(11) 0.0318(15) 0.0206(12) -0.0054(11) 0.0131(10) -0.0031(11)
C19 0.0111(10) 0.0119(11) 0.0145(11) -0.0011(8) 0.0074(9) -0.0015(9)
C20 0.0087(10) 0.0144(11) 0.0148(11) -0.0033(9) 0.0055(9) -0.0026(9)
C26 0.0138(11) 0.0147(10) 0.0123(10) -0.0035(10) 0.0059(9) -0.0016(9)
C27 0.0213(13) 0.0114(11) 0.0166(11) -0.0036(9) 0.0104(10) -0.0006(9)
C28 0.0232(12) 0.0121(11) 0.0175(12) 0.0025(10) 0.0100(10) -0.0003(9)
C29 0.0151(11) 0.0189(12) 0.0198(12) 0.0040(10) 0.0091(10) 0.0016(10)
C30 0.0140(11) 0.0136(11) 0.0148(11) -0.0018(9) 0.0069(9) -0.0014(9)
C32 0.0123(10) 0.0153(12) 0.0145(11) -0.0001(9) 0.0054(9) -0.0010(9)
C33 0.0174(12) 0.0158(12) 0.0198(12) 0.0018(10) 0.0088(10) 0.0002(10)
C34 0.0244(13) 0.0116(11) 0.0185(12) 0.0032(10) 0.0115(11) 0.0013(9)
C35 0.0213(13) 0.0120(11) 0.0164(11) -0.0032(9) 0.0112(10) -0.0003(9)
C36 0.0166(12) 0.0119(10) 0.0144(11) -0.0014(9) 0.0080(10) -0.0003(9)
C1S 0.049(2) 0.0282(17) 0.0384(19) 0.0022(15) 0.0207(17) 0.0019(14)
Cl1S 0.0464(5) 0.0440(5) 0.0341(4) 0.0012(4) 0.0193(4) 0.0016(4)
Cl2S 0.0816(8) 0.0508(6) 0.0347(5) -0.0039(5) 0.0244(5) -0.0088(4)
Cl3S 0.0459(5) 0.0585(7) 0.0646(7) 0.0069(5) 0.0274(5) 0.0003(5)

loop_
_atom_type_symbol
_atom_type_description
_atom_type_scat_dispersion_real
_atom_type_scat_dispersion_imag
_atom_type_scat_source
C C 0.0033 0.0016 'International Tables Vol C Tables 4.2.6.8 and 6.1.1.4'
H H 0 0 'International Tables Vol C Tables 4.2.6.8 and 6.1.1.4'
N N 0.0061 0.0033 'International Tables Vol C Tables 4.2.6.8 and 6.1.1.4'
Cl Cl 0.1484 0.1585 'International Tables Vol C Tables 4.2.6.8 and 6.1.1.4'
Rh Rh -1.1178 0.9187 'International Tables Vol C Tables 4.2.6.8 and 6.1.1.4'

loop_
_geom_angle_atom_site_label_1
_geom_angle_atom_site_label_2
_geom_angle_atom_site_label_3
_geom_angle
C21 Rh1 N22 90.58(8)
C21 Rh1 N24 90.55(8)
N22 Rh1 N24 178.78(8)
C21 Rh1 N25 89.68(8)
N22 Rh1 N25 88.91(8)
N24 Rh1 N25 90.65(8)
C21 Rh1 N31 89.01(9)
N22 Rh1 N31 90.13(8)
N24 Rh1 N31 90.34(8)
N25 Rh1 N31 178.37(8)
C21 Rh1 N23 179.96(11)
N22 Rh1 N23 89.46(7)
N24 Rh1 N23 89.41(7)
N25 Rh1 N23 90.31(7)
N31 Rh1 N23 91.00(8)
C4 C21 C1 108.19(19)
C4 C21 Rh1 126.04(17)
C1 C21 Rh1 125.77(17)
C6 N22 C9 106.68(18)
C6 N22 Rh1 126.87(15)
C9 N22 Rh1 126.28(15)
C11 N23 C14 107.03(19)
C11 N23 Rh1 126.50(15)
C14 N23 Rh1 126.40(15)
C16 N24 C19 106.48(19)
C16 N24 Rh1 126.10(15)
C19 N24 Rh1 127.42(15)
C26 N25 C30 117.8(2)
C26 N25 Rh1 121.31(16)
C30 N25 Rh1 120.92(16)
C36 N31 C32 118.0(2)
C36 N31 Rh1 120.65(16)
C32 N31 Rh1 121.31(16)
C20 C1 C21 126.6(2)
C20 C1 C2 125.0(2)
C21 C1 C2 108.4(2)
C2A C2 C3 120.6(2)
C2A C2 C1 131.7(2)
C3 C2 C1 107.7(2)
C2 C2A C2B 118.7(2)
C2 C2A H2A 120.7
C2B C2A H2A 120.7
C3B C2B C2A 120.8(2)
C3B C2B H2B 119.6
C2A C2B H2B 119.6
C3A C3 C2 120.4(2)
C3A C3 C4 132.3(2)
C2 C3 C4 107.3(2)
C3 C3A C3B 118.4(2)
C3 C3A H3A 120.8
C3B C3A H3A 120.8
C2B C3B C3A 121.2(2)
C2B C3B H3B 119.4
C3A C3B H3B 119.4
C5 C4 C21 126.4(2)
C5 C4 C3 125.3(2)
C21 C4 C3 108.3(2)
C4 C5 C6 124.7(2)
C4 C5 H5 117.7
C6 C5 H5 117.7
N22 C6 C5 125.3(2)
N22 C6 C7 109.6(2)
C5 C6 C7 125.1(2)
C8 C7 C6 107.3(2)
C8 C7 C7A 128.0(2)
C6 C7 C7A 124.7(2)
C7 C7A H7A1 109.5
C7 C7A H7A2 109.5
H7A1 C7A H7A2 109.5
C7 C7A H7A3 109.5
H7A1 C7A H7A3 109.5
H7A2 C7A H7A3 109.5
C7 C8 C9 106.8(2)
C7 C8 C8A 127.8(2)
C9 C8 C8A 125.4(2)
C8 C8A C8B 113.6(2)
C8 C8A H8A1 108.8
C8B C8A H8A1 108.8
C8 C8A H8A2 108.8
C8B C8A H8A2 108.8
H8A1 C8A H8A2 107.7
C8A C8B H8B1 109.5
C8A C8B H8B2 109.5
H8B1 C8B H8B2 109.5
C8A C8B H8B3 109.5
H8B1 C8B H8B3 109.5
H8B2 C8B H8B3 109.5
N22 C9 C10 125.9(2)
N22 C9 C8 109.6(2)
C10 C9 C8 124.5(2)
C11 C10 C9 127.5(2)
C11 C10 H10 116.2
C9 C10 H10 116.2
N23 C11 C10 124.0(2)
N23 C11 C12 109.7(2)
C10 C11 C12 126.2(2)
C13 C12 C11 107.1(2)
C13 C12 C12A 128.2(2)
C11 C12 C12A 124.4(2)
C12 C12A C12B 110.8(2)
C12 C12A H12A 109.5
C12B C12A H12A 109.5
C12 C12A H12B 109.5
C12B C12A H12B 109.5
H12A C12A H12B 108.1
C12A C12B H12C 109.5
C12A C12B H12D 109.5
H12C C12B H12D 109.5
C12A C12B H12E 109.5
H12C C12B H12E 109.5
H12D C12B H12E 109.5
C12 C13 C14 106.4(2)
C12 C13 C13A 129.4(2)
C14 C13 C13A 124.2(2)
C13 C13A C13B 114.2(2)
C13 C13A H13A 108.7
C13B C13A H13A 108.7
C13 C13A H13B 108.7
C13B C13A H13B 108.7
H13A C13A H13B 107.6
C13A C13B H13C 109.5
C13A C13B H13D 109.5
H13C C13B H13D 109.5
C13A C13B H13E 109.5
H13C C13B H13E 109.5
H13D C13B H13E 109.5
N23 C14 C15 124.5(2)
N23 C14 C13 109.9(2)
C15 C14 C13 125.6(2)
C14 C15 C16 127.5(2)
C14 C15 H15 116.3
C16 C15 H15 116.3
N24 C16 C15 126.1(2)
N24 C16 C17 109.9(2)
C15 C16 C17 124.0(2)
C18 C17 C16 106.9(2)
C18 C17 C17A 128.3(2)
C16 C17 C17A 124.9(2)
C17 C17A C17B 114.2(2)
C17 C17A H17A 108.7
C17B C17A H17A 108.7
C17 C17A H17B 108.7
C17B C17A H17B 108.7
H17A C17A H17B 107.6
C17A C17B H17C 109.5
C17A C17B H17D 109.5
H17C C17B H17D 109.5
C17A C17B H17E 109.5
H17C C17B H17E 109.5
H17D C17B H17E 109.5
C17 C18 C19 107.1(2)
C17 C18 C18A 127.9(2)
C19 C18 C18A 125.1(2)
C18 C18A H18A 109.5
C18 C18A H18B 109.5
H18A C18A H18B 109.5
C18 C18A H18C 109.5
H18A C18A H18C 109.5
H18B C18A H18C 109.5
N24 C19 C20 124.4(2)
N24 C19 C18 109.7(2)
C20 C19 C18 125.9(2)
C1 C20 C19 125.3(2)
C1 C20 H20 117.3
C19 C20 H20 117.3
N25 C26 C27 122.5(2)
N25 C26 H26 118.8
C27 C26 H26 118.8
C28 C27 C26 119.4(2)
C28 C27 H27 120.3
C26 C27 H27 120.3
C27 C28 C29 118.4(2)
C27 C28 H28 120.8
C29 C28 H28 120.8
C30 C29 C28 119.6(2)
C30 C29 H29 120.2
C28 C29 H29 120.2
N25 C30 C29 122.3(2)
N25 C30 H30 118.8
C29 C30 H30 118.8
N31 C32 C33 122.2(2)
N31 C32 H32 118.9
C33 C32 H32 118.9
C32 C33 C34 119.4(2)
C32 C33 H33 120.3
C34 C33 H33 120.3
C35 C34 C33 118.3(2)
C35 C34 H34 120.9
C33 C34 H34 120.9
C34 C35 C36 119.5(2)
C34 C35 H35 120.3
C36 C35 H35 120.3
N31 C36 C35 122.6(2)
N31 C36 H36 118.7
C35 C36 H36 118.7
Cl1S C1S Cl3S 110.35(19)
Cl1S C1S Cl2S 110.4(2)
Cl3S C1S Cl2S 110.62(19)
Cl1S C1S H1S 108.5
Cl3S C1S H1S 108.5
Cl2S C1S H1S 108.5

loop_
_geom_bond_atom_site_label_1
_geom_bond_atom_site_label_2
_geom_bond_distance
Rh1 C21 1.988(2)
Rh1 N22 2.0392(19)
Rh1 N24 2.0499(19)
Rh1 N25 2.059(2)
Rh1 N31 2.061(2)
Rh1 N23 2.1076(19)
C21 C4 1.416(3)
C21 C1 1.422(3)
N22 C6 1.379(3)
N22 C9 1.381(3)
N23 C11 1.370(3)
N23 C14 1.371(3)
N24 C16 1.378(3)
N24 C19 1.381(3)
N25 C26 1.346(3)
N25 C30 1.354(3)
N31 C36 1.339(3)
N31 C32 1.354(3)
C1 C20 1.388(3)
C1 C2 1.471(3)
C2 C2A 1.387(3)
C2 C3 1.411(3)
C2A C2B 1.394(3)
C2A H2A 0.95
C2B C3B 1.377(4)
C2B H2B 0.95
C3 C3A 1.384(3)
C3 C4 1.483(3)
C3A C3B 1.403(3)
C3A H3A 0.95
C3B H3B 0.95
C4 C5 1.389(3)
C5 C6 1.392(3)
C5 H5 0.95
C6 C7 1.441(3)
C7 C8 1.367(3)
C7 C7A 1.495(3)
C7A H7A1 0.98
C7A H7A2 0.98
C7A H7A3 0.98
C8 C9 1.446(3)
C8 C8A 1.497(3)
C8A C8B 1.520(4)
C8A H8A1 0.99
C8A H8A2 0.99
C8B H8B1 0.98
C8B H8B2 0.98
C8B H8B3 0.98
C9 C10 1.396(3)
C10 C11 1.389(3)
C10 H10 0.95
C11 C12 1.453(3)
C12 C13 1.367(3)
C12 C12A 1.500(3)
C12A C12B 1.532(4)
C12A H12A 0.99
C12A H12B 0.99
C12B H12C 0.98
C12B H12D 0.98
C12B H12E 0.98
C13 C14 1.457(3)
C13 C13A 1.502(3)
C13A C13B 1.529(4)
C13A H13A 0.99
C13A H13B 0.99
C13B H13C 0.98
C13B H13D 0.98
C13B H13E 0.98
C14 C15 1.384(3)
C15 C16 1.396(3)
C15 H15 0.95
C16 C17 1.445(3)
C17 C18 1.367(3)
C17 C17A 1.503(3)
C17A C17B 1.532(4)
C17A H17A 0.99
C17A H17B 0.99
C17B H17C 0.98
C17B H17D 0.98
C17B H17E 0.98
C18 C19 1.444(3)
C18 C18A 1.499(3)
C18A H18A 0.98
C18A H18B 0.98
C18A H18C 0.98
C19 C20 1.395(3)
C20 H20 0.95
C26 C27 1.386(3)
C26 H26 0.95
C27 C28 1.380(4)
C27 H27 0.95
C28 C29 1.384(4)
C28 H28 0.95
C29 C30 1.380(3)
C29 H29 0.95
C30 H30 0.95
C32 C33 1.384(3)
C32 H32 0.95
C33 C34 1.387(4)
C33 H33 0.95
C34 C35 1.383(3)
C34 H34 0.95
C35 C36 1.385(3)
C35 H35 0.95
C36 H36 0.95
C1S Cl1S 1.751(4)
C1S Cl3S 1.760(4)
C1S Cl2S 1.771(4)
C1S H1S 1

loop_
_geom_torsion_atom_site_label_1
_geom_torsion_atom_site_label_2
_geom_torsion_atom_site_label_3
_geom_torsion_atom_site_label_4
_geom_torsion
C4 C21 C1 C20 178.1(2)
Rh1 C21 C1 C20 -1.7(4)
C4 C21 C1 C2 -1.9(3)
Rh1 C21 C1 C2 178.29(16)
C20 C1 C2 C2A 2.7(4)
C21 C1 C2 C2A -177.3(3)
C20 C1 C2 C3 -178.2(2)
C21 C1 C2 C3 1.9(3)
C3 C2 C2A C2B -0.9(4)
C1 C2 C2A C2B 178.2(2)
C2 C2A C2B C3B 1.4(4)
C2A C2 C3 C3A -0.4(4)
C1 C2 C3 C3A -179.6(2)
C2A C2 C3 C4 178.2(2)
C1 C2 C3 C4 -1.1(3)
C2 C3 C3A C3B 1.1(4)
C4 C3 C3A C3B -177.1(3)
C2A C2B C3B C3A -0.6(4)
C3 C3A C3B C2B -0.6(4)
C1 C21 C4 C5 -178.3(2)
Rh1 C21 C4 C5 1.4(4)
C1 C21 C4 C3 1.3(3)
Rh1 C21 C4 C3 -178.95(16)
C3A C3 C4 C5 -2.1(4)
C2 C3 C4 C5 179.5(2)
C3A C3 C4 C21 178.2(3)
C2 C3 C4 C21 -0.1(3)
C21 C4 C5 C6 -2.4(4)
C3 C4 C5 C6 178.1(2)
C9 N22 C6 C5 179.9(2)
Rh1 N22 C6 C5 4.6(4)
C9 N22 C6 C7 0.1(3)
Rh1 N22 C6 C7 -175.23(16)
C4 C5 C6 N22 -0.8(4)
C4 C5 C6 C7 179.0(2)
N22 C6 C7 C8 0.5(3)
C5 C6 C7 C8 -179.3(2)
N22 C6 C7 C7A -178.7(2)
C5 C6 C7 C7A 1.4(4)
C6 C7 C8 C9 -0.8(3)
C7A C7 C8 C9 178.4(2)
C6 C7 C8 C8A 178.5(2)
C7A C7 C8 C8A -2.3(4)
C7 C8 C8A C8B 95.3(3)
C9 C8 C8A C8B -85.5(3)
C6 N22 C9 C10 179.8(2)
Rh1 N22 C9 C10 -4.9(3)
C6 N22 C9 C8 -0.6(3)
Rh1 N22 C9 C8 174.75(16)
C7 C8 C9 N22 0.9(3)
C8A C8 C9 N22 -178.4(2)
C7 C8 C9 C10 -179.4(2)
C8A C8 C9 C10 1.2(4)
N22 C9 C10 C11 3.6(4)
C8 C9 C10 C11 -176.0(2)
C14 N23 C11 C10 177.2(2)
Rh1 N23 C11 C10 -5.8(3)
C14 N23 C11 C12 -0.8(3)
Rh1 N23 C11 C12 176.26(15)
C9 C10 C11 N23 2.2(4)
C9 C10 C11 C12 179.8(2)
N23 C11 C12 C13 1.1(3)
C10 C11 C12 C13 -176.8(2)
N23 C11 C12 C12A -173.2(2)
C10 C11 C12 C12A 9.0(4)
C13 C12 C12A C12B -92.0(3)
C11 C12 C12A C12B 81.1(3)
C11 C12 C13 C14 -0.9(3)
C12A C12 C13 C14 173.1(2)
C11 C12 C13 C13A -177.9(2)
C12A C12 C13 C13A -3.9(4)
C12 C13 C13A C13B -106.6(3)
C14 C13 C13A C13B 76.9(3)
C11 N23 C14 C15 178.0(2)
Rh1 N23 C14 C15 1.0(3)
C11 N23 C14 C13 0.2(3)
Rh1 N23 C14 C13 -176.85(15)
C12 C13 C14 N23 0.5(3)
C13A C13 C14 N23 177.7(2)
C12 C13 C14 C15 -177.3(2)
C13A C13 C14 C15 -0.1(4)
N23 C14 C15 C16 -0.4(4)
C13 C14 C15 C16 177.1(2)
C19 N24 C16 C15 -178.6(2)
Rh1 N24 C16 C15 1.7(3)
C19 N24 C16 C17 1.0(3)
Rh1 N24 C16 C17 -178.69(16)
C14 C15 C16 N24 -1.1(4)
C14 C15 C16 C17 179.4(2)
N24 C16 C17 C18 -1.0(3)
C15 C16 C17 C18 178.6(2)
N24 C16 C17 C17A 178.3(2)
C15 C16 C17 C17A -2.1(4)
C18 C17 C17A C17B 107.0(3)
C16 C17 C17A C17B -72.2(3)
C16 C17 C18 C19 0.7(3)
C17A C17 C18 C19 -178.7(2)
C16 C17 C18 C18A -178.1(2)
C17A C17 C18 C18A 2.5(4)
C16 N24 C19 C20 179.8(2)
Rh1 N24 C19 C20 -0.5(3)
C16 N24 C19 C18 -0.6(3)
Rh1 N24 C19 C18 179.10(16)
C17 C18 C19 N24 -0.1(3)
C18A C18 C19 N24 178.8(2)
C17 C18 C19 C20 179.5(2)
C18A C18 C19 C20 -1.6(4)
C21 C1 C20 C19 0.2(4)
C2 C1 C20 C19 -179.7(2)
N24 C19 C20 C1 0.9(4)
C18 C19 C20 C1 -178.6(2)
C30 N25 C26 C27 0.3(3)
Rh1 N25 C26 C27 179.55(18)
N25 C26 C27 C28 -0.9(4)
C26 C27 C28 C29 0.8(4)
C27 C28 C29 C30 -0.1(4)
C26 N25 C30 C29 0.4(3)
Rh1 N25 C30 C29 -178.83(18)
C28 C29 C30 N25 -0.5(4)
C36 N31 C32 C33 0.0(3)
Rh1 N31 C32 C33 -179.60(18)
N31 C32 C33 C34 0.0(4)
C32 C33 C34 C35 -0.1(4)
C33 C34 C35 C36 0.3(4)
C32 N31 C36 C35 0.2(3)
Rh1 N31 C36 C35 179.82(18)
C34 C35 C36 N31 -0.4(4)
